data_4113090
loop_
_publ_author_name
'Suzanne C. Bart'
'Emil Lobkovsky'
'Paul J. Chirik'

_publ_section_title
;
 Preparation and Molecular and Electronic Structures of Iron(0) Dinitrogen
 and Silane Complexes and Their Application to Catalytic Hydrogenation and
 Hydrosilation
;
_journal_name_full 'Journal of the American Chemical Society'
_journal_page_first 13794
_journal_page_last 13807
_journal_paper_doi 10.1021/ja046753t
_journal_volume 126
_journal_year 2004
_chemical_formula_sum 'C52 H65 Fe N3'
_chemical_formula_weight 787.92
_chemical_name_systematic
; 
 ? 
;
_space_group_IT_number 148
_symmetry_cell_setting rhombohedral
_symmetry_space_group_name_Hall '-R 3'
_symmetry_space_group_name_H-M 'R -3 :H'
_atom_sites_solution_hydrogens mixed
_atom_sites_solution_primary direct
_atom_sites_solution_secondary difmap
_audit_creation_method SHELXL-97
_cell_angle_alpha 90.00
_cell_angle_beta 90.00
_cell_angle_gamma 120.00
_cell_formula_units_Z 18
_cell_length_a 43.276(2)
_cell_length_b 43.276(2)
_cell_length_c 12.6051(10)
_cell_measurement_temperature 173(2)
_cell_volume 20444(2)
_computing_cell_refinement 'Bruker SMART'
_computing_data_collection 'Bruker SMART'
_computing_data_reduction 'Bruker SHELXTL'
_computing_molecular_graphics 'Bruker SHELXTL'
_computing_publication_material 'Bruker SHELXTL'
_computing_structure_refinement 'SHELXL-97 (Sheldrick, 1997)'
_computing_structure_solution 'SHELXS-97 (Sheldrick, 1990)'
_diffrn_ambient_temperature 173(2)
_diffrn_measured_fraction_theta_full 0.998
_diffrn_measured_fraction_theta_max 0.998
_diffrn_measurement_device_type 'Briker 1K CCD area detector'
_diffrn_measurement_method '0.3 deg. omega scans'
_diffrn_radiation_monochromator graphite
_diffrn_radiation_source 'fine-focus sealed tube'
_diffrn_radiation_type MoK\a
_diffrn_radiation_wavelength 0.71073
_diffrn_reflns_av_R_equivalents 0.0685
_diffrn_reflns_av_sigmaI/netI 0.0964
_diffrn_reflns_limit_h_max 29
_diffrn_reflns_limit_h_min -48
_diffrn_reflns_limit_k_max 43
_diffrn_reflns_limit_k_min -44
_diffrn_reflns_limit_l_max 14
_diffrn_reflns_limit_l_min -13
_diffrn_reflns_number 16193
_diffrn_reflns_theta_full 23.25
_diffrn_reflns_theta_max 23.25
_diffrn_reflns_theta_min 2.16
_exptl_absorpt_coefficient_mu 0.369
_exptl_absorpt_correction_T_max 0.9818
_exptl_absorpt_correction_T_min 0.8974
_exptl_absorpt_correction_type SADABS
_exptl_crystal_colour black
_exptl_crystal_density_diffrn 1.152
_exptl_crystal_description rod
_exptl_crystal_F_000 7632
_exptl_crystal_size_max 0.30
_exptl_crystal_size_mid 0.10
_exptl_crystal_size_min 0.05
_refine_diff_density_max 1.318
_refine_diff_density_min -0.461
_refine_diff_density_rms 0.077
_refine_ls_extinction_method none
_refine_ls_goodness_of_fit_ref 1.028
_refine_ls_hydrogen_treatment mixed
_refine_ls_matrix_type full
_refine_ls_number_parameters 717
_refine_ls_number_reflns 6505
_refine_ls_number_restraints 40
_refine_ls_restrained_S_all 1.034
_refine_ls_R_factor_all 0.1136
_refine_ls_R_factor_gt 0.0616
_refine_ls_shift/su_max 1.664
_refine_ls_shift/su_mean 0.150
_refine_ls_structure_factor_coef Fsqd
_refine_ls_weighting_details 'calc w=1/[\s^2^(Fo^2^)+(0.1070P)^2^+0.0000P] where P=(Fo^2^+2Fc^2^)/3'
_refine_ls_weighting_scheme calc
_refine_ls_wR_factor_gt 0.1605
_refine_ls_wR_factor_ref 0.1870
_reflns_number_gt 4036
_reflns_number_total 6505
_reflns_threshold_expression >2sigma(I)
_cod_data_source_file ja046753tsi20040602_105710.cif
_cod_data_source_block scb13
_cod_original_sg_symbol_H-M 'R -3'
_cod_original_formula_sum 'C47 H53 Fe N3 * C5 H12'
_cod_database_code 4113090

loop_
_symmetry_equiv_pos_as_xyz
'x, y, z'
'-y, x-y, z'
'-x+y, -x, z'
'x+2/3, y+1/3, z+1/3'
'-y+2/3, x-y+1/3, z+1/3'
'-x+y+2/3, -x+1/3, z+1/3'
'x+1/3, y+2/3, z+2/3'
'-y+1/3, x-y+2/3, z+2/3'
'-x+y+1/3, -x+2/3, z+2/3'
'-x, -y, -z'
'y, -x+y, -z'
'x-y, x, -z'
'-x+2/3, -y+1/3, -z+1/3'
'y+2/3, -x+y+1/3, -z+1/3'
'x-y+2/3, x+1/3, -z+1/3'
'-x+1/3, -y+2/3, -z+2/3'
'y+1/3, -x+y+2/3, -z+2/3'
'x-y+1/3, x+2/3, -z+2/3'

loop_
_atom_site_label
_atom_site_type_symbol
_atom_site_fract_x
_atom_site_fract_y
_atom_site_fract_z
_atom_site_U_iso_or_equiv
_atom_site_adp_type
_atom_site_occupancy
_atom_site_symmetry_multiplicity
_atom_site_calc_flag
_atom_site_refinement_flags
Fe1 Fe 0.241466(18) 0.162404(18) 0.35227(5) 0.0256(2) Uani 1 1 d .
N1 N 0.24660(9) 0.16565(10) 0.1913(3) 0.0242(9) Uani 1 1 d .
N2 N 0.23460(10) 0.11655(10) 0.3163(3) 0.0243(9) Uani 1 1 d .
N3 N 0.25847(10) 0.14907(10) 0.4864(3) 0.0291(10) Uani 1 1 d .
C1 C 0.2340(2) 0.1300(2) 0.0240(5) 0.0428(18) Uani 1 1 d .
H1B H 0.2436(14) 0.1147(15) -0.001(4) 0.056(18) Uiso 1 1 d .
H1A H 0.239(2) 0.144(2) -0.001(6) 0.08(3) Uiso 1 1 d .
H1C H 0.2073(15) 0.1080(15) 0.001(4) 0.051(15) Uiso 1 1 d .
C2 C 0.23784(12) 0.13545(13) 0.1410(4) 0.0280(12) Uani 1 1 d .
C3 C 0.23315(12) 0.10713(12) 0.2101(4) 0.0274(12) Uani 1 1 d .
C4 C 0.23056(13) 0.07504(13) 0.1821(4) 0.0325(12) Uani 1 1 d .
H4 H 0.2280(13) 0.0705(14) 0.102(4) 0.054(16) Uiso 1 1 d .
C5 C 0.23260(15) 0.05369(16) 0.2595(5) 0.0408(15) Uani 1 1 d .
H5 H 0.2322(12) 0.0355(13) 0.248(4) 0.025(14) Uiso 1 1 d .
C6 C 0.24039(13) 0.06581(14) 0.3641(4) 0.0351(13) Uani 1 1 d .
H6 H 0.2402(14) 0.0495(15) 0.418(4) 0.059(17) Uiso 1 1 d .
C7 C 0.24228(12) 0.09768(12) 0.3901(4) 0.0267(11) Uani 1 1 d .
C8 C 0.25358(13) 0.11628(13) 0.4889(4) 0.0319(12) Uani 1 1 d .
C9 C 0.2615(2) 0.10039(19) 0.5834(6) 0.0485(18) Uani 1 1 d .
H9C H 0.2708(16) 0.0904(17) 0.570(5) 0.05(2) Uiso 1 1 d .
H9A H 0.2373(17) 0.0782(18) 0.611(5) 0.08(2) Uiso 1 1 d .
H9A H 0.268(2) 0.116(2) 0.648(7) 0.12(3) Uiso 1 1 d .
C10 C 0.20167(14) 0.16852(13) 0.3918(3) 0.0291(12) Uani 1 1 d .
C11 C 0.23043(13) 0.19886(13) 0.3984(4) 0.0266(11) Uani 1 1 d .
C12 C 0.25039(12) 0.23653(13) 0.4252(4) 0.0288(12) Uani 1 1 d .
C13 C 0.25725(14) 0.24760(15) 0.5313(4) 0.0328(13) Uani 1 1 d .
H13 H 0.2520(12) 0.2330(13) 0.580(4) 0.027(15) Uiso 1 1 d .
C14 C 0.27683(15) 0.28302(16) 0.5560(5) 0.0424(14) Uani 1 1 d .
H14 H 0.2827(11) 0.2893(11) 0.626(4) 0.021(12) Uiso 1 1 d .
C15 C 0.29118(16) 0.30857(17) 0.4780(5) 0.0513(16) Uani 1 1 d .
H15 H 0.3033(15) 0.3340(16) 0.497(4) 0.065(18) Uiso 1 1 d .
C16 C 0.28522(18) 0.29851(16) 0.3734(6) 0.0543(17) Uani 1 1 d .
H16 H 0.2910(18) 0.3157(19) 0.321(5) 0.09(2) Uiso 1 1 d .
C17 C 0.26524(16) 0.26283(15) 0.3467(5) 0.0424(15) Uani 1 1 d .
H17 H 0.2619(15) 0.2538(16) 0.277(5) 0.068(19) Uiso 1 1 d .
C18 C 0.16283(14) 0.14827(14) 0.4046(4) 0.0372(13) Uani 1 1 d .
C19 C 0.14395(18) 0.11282(17) 0.3783(6) 0.066(2) Uani 1 1 d .
H19 H 0.1586(15) 0.1006(15) 0.344(4) 0.062(17) Uiso 1 1 d .
C20 C 0.1064(3) 0.0936(3) 0.3965(12) 0.102(4) Uani 1 1 d .
H20 H 0.120(5) 0.094(5) 0.379(17) 0.41(11) Uiso 1 1 d .
C21 C 0.0898(2) 0.1109(3) 0.4379(8) 0.096(3) Uani 1 1 d .
H21 H 0.064(2) 0.0950(18) 0.453(5) 0.09(2) Uiso 1 1 d .
C22 C 0.1085(2) 0.1457(3) 0.4622(6) 0.068(2) Uani 1 1 d .
H22A H 0.0961(18) 0.1568(17) 0.488(5) 0.08(2) Uiso 1 1 d .
C23 C 0.14473(17) 0.16487(19) 0.4471(4) 0.0461(15) Uani 1 1 d .
H23 H 0.1593(13) 0.1893(14) 0.459(4) 0.036(16) Uiso 1 1 d .
C24 C 0.25375(13) 0.19682(12) 0.1305(3) 0.0274(12) Uani 1 1 d .
C25 C 0.22565(14) 0.20084(14) 0.0910(4) 0.0362(13) Uani 1 1 d .
C26 C 0.23469(19) 0.23178(16) 0.0322(4) 0.0472(16) Uani 1 1 d .
H26 H 0.2159(13) 0.2350(12) 0.004(4) 0.033(14) Uiso 1 1 d .
C27 C 0.2694(2) 0.2574(2) 0.0164(5) 0.0589(19) Uani 1 1 d .
H27 H 0.2755(16) 0.2755(17) -0.028(5) 0.07(2) Uiso 1 1 d .
C28 C 0.29620(19) 0.25350(17) 0.0575(5) 0.0498(16) Uani 1 1 d .
H28 H 0.3199(13) 0.2728(13) 0.042(4) 0.039(15) Uiso 1 1 d .
C29 C 0.28932(14) 0.22348(14) 0.1161(4) 0.0336(12) Uani 1 1 d .
C30 C 0.18659(15) 0.17430(17) 0.1099(4) 0.0409(15) Uani 1 1 d .
H30 H 0.1841(12) 0.1562(13) 0.148(4) 0.031(15) Uiso 1 1 d .
C31 C 0.1678(2) 0.1912(2) 0.1669(5) 0.0533(17) Uani 1 1 d .
H31C H 0.1676(13) 0.2128(14) 0.116(4) 0.053(15) Uiso 1 1 d .
H31B H 0.1795(13) 0.2069(13) 0.225(4) 0.037(16) Uiso 1 1 d .
H31A H 0.1419(19) 0.1727(18) 0.196(5) 0.09(2) Uiso 1 1 d .
C32 C 0.1661(2) 0.1561(2) 0.0072(6) 0.066(2) Uani 1 1 d .
H32B H 0.162(2) 0.171(2) -0.041(6) 0.11(3) Uiso 1 1 d .
H32A H 0.1343(17) 0.1304(16) 0.026(5) 0.077(19) Uiso 1 1 d .
H32C H 0.172(2) 0.137(2) -0.025(7) 0.15(3) Uiso 1 1 d .
C33 C 0.31943(15) 0.21936(16) 0.1606(5) 0.0407(14) Uani 1 1 d .
H33 H 0.3099(12) 0.2053(12) 0.215(4) 0.021(13) Uiso 1 1 d .
C34 C 0.3493(2) 0.2539(2) 0.2085(7) 0.062(2) Uani 1 1 d .
H34C H 0.3397(14) 0.2652(14) 0.257(5) 0.050(17) Uiso 1 1 d .
H34B H 0.3608(16) 0.2720(16) 0.161(5) 0.06(2) Uiso 1 1 d .
H34 H 0.3642(15) 0.2471(14) 0.248(4) 0.045(17) Uiso 1 1 d .
C35 C 0.3342(2) 0.2040(2) 0.0783(6) 0.0598(18) Uani 1 1 d .
H35C H 0.3423(14) 0.2205(15) 0.018(5) 0.045(17) Uiso 1 1 d .
H35B H 0.3134(15) 0.1807(15) 0.043(4) 0.056(17) Uiso 1 1 d .
H35A H 0.3530(18) 0.1985(16) 0.105(5) 0.08(2) Uiso 1 1 d .
C36 C 0.26842(14) 0.17045(13) 0.5816(4) 0.0339(13) Uani 1 1 d .
C37 C 0.24339(15) 0.16273(13) 0.6633(4) 0.0363(13) Uani 1 1 d .
C38 C 0.25500(18) 0.18466(15) 0.7536(4) 0.0432(15) Uani 1 1 d .
H38 H 0.2355(14) 0.1793(14) 0.813(5) 0.061(17) Uiso 1 1 d .
C39 C 0.28891(18) 0.21317(16) 0.7613(5) 0.0466(16) Uani 1 1 d .
H39 H 0.2962(15) 0.2276(15) 0.830(5) 0.067(18) Uiso 1 1 d .
C40 C 0.31260(17) 0.22126(15) 0.6790(4) 0.0407(14) Uani 1 1 d .
H40 H 0.3332(15) 0.2446(15) 0.682(4) 0.055(16) Uiso 1 1 d .
C41 C 0.30276(14) 0.20065(14) 0.5865(4) 0.0364(13) Uani 1 1 d .
C42 C 0.32856(16) 0.20972(16) 0.4951(5) 0.0482(16) Uani 1 1 d .
H42A H 0.3144(11) 0.2051(11) 0.428(4) 0.022(11) Uiso 1 1 d .
C43 C 0.3577(2) 0.2492(2) 0.4939(6) 0.067(2) Uani 1 1 d .
H43B H 0.3726(16) 0.2572(15) 0.556(5) 0.061(19) Uiso 1 1 d .
H43A H 0.376(2) 0.254(2) 0.424(8) 0.15(4) Uiso 1 1 d .
H43C H 0.3442(17) 0.2643(16) 0.491(5) 0.07(2) Uiso 1 1 d .
C44 C 0.3448(2) 0.1853(2) 0.4930(8) 0.068(2) Uani 1 1 d .
H44C H 0.361(2) 0.192(2) 0.442(6) 0.11(3) Uiso 1 1 d .
H44B H 0.3272(15) 0.1567(16) 0.481(4) 0.056(17) Uiso 1 1 d .
H44A H 0.356(2) 0.188(2) 0.557(7) 0.12(4) Uiso 1 1 d .
C45 C 0.20504(15) 0.13311(14) 0.6579(4) 0.0393(14) Uani 1 1 d .
H45 H 0.1998(11) 0.1210(12) 0.590(4) 0.032(13) Uiso 1 1 d .
C46 C 0.1958(2) 0.10424(18) 0.7428(6) 0.0577(18) Uani 1 1 d .
H46C H 0.2008(17) 0.1146(17) 0.823(6) 0.08(2) Uiso 1 1 d .
H14B H 0.2187(18) 0.0970(17) 0.740(5) 0.09(2) Uiso 1 1 d .
H32B H 0.1717(17) 0.0866(16) 0.734(4) 0.055(19) Uiso 1 1 d .
C47 C 0.1790(2) 0.1470(2) 0.6682(6) 0.0532(18) Uani 1 1 d .
H47C H 0.1830(14) 0.1633(15) 0.622(5) 0.050(18) Uiso 1 1 d .
H47B H 0.1825(12) 0.1566(13) 0.736(4) 0.038(15) Uiso 1 1 d .
H17A H 0.1482(18) 0.1214(17) 0.661(5) 0.09(2) Uiso 1 1 d .
C1S C 0.0365(6) -0.0512(6) 0.137(2) 0.456(19) Uani 1 1 d DU
H1SA H 0.0230 -0.0724 0.1816 0.683 Uiso 1 1 calc R
H1SB H 0.0457 -0.0575 0.0748 0.683 Uiso 1 1 calc R
H1SC H 0.0208 -0.0422 0.1142 0.683 Uiso 1 1 calc R
C2S C 0.0679(6) -0.0220(6) 0.202(2) 0.394(15) Uani 1 1 d DU
H2SA H 0.0594 -0.0138 0.2621 0.473 Uiso 1 1 calc R
H2SB H 0.0838 -0.0307 0.2284 0.473 Uiso 1 1 calc R
C3S C 0.0865(6) 0.0068(6) 0.121(2) 0.387(14) Uani 1 1 d DU
H3SA H 0.0725 0.0183 0.1002 0.465 Uiso 1 1 calc R
H3SB H 0.0940 -0.0011 0.0574 0.465 Uiso 1 1 calc R
C4S C 0.1185(5) 0.0306(4) 0.1983(14) 0.226(7) Uani 1 1 d DU
H4SA H 0.1106 0.0355 0.2668 0.271 Uiso 1 1 calc R
H4SB H 0.1348 0.0211 0.2099 0.271 Uiso 1 1 calc R
C5S C 0.1336(4) 0.0628(4) 0.1201(13) 0.218(7) Uani 1 1 d DU
H5SA H 0.1564 0.0820 0.1472 0.328 Uiso 1 1 calc R
H5SB H 0.1167 0.0715 0.1137 0.328 Uiso 1 1 calc R
H5SC H 0.1373 0.0552 0.0503 0.328 Uiso 1 1 calc R

loop_
_atom_site_aniso_label
_atom_site_aniso_U_11
_atom_site_aniso_U_22
_atom_site_aniso_U_33
_atom_site_aniso_U_23
_atom_site_aniso_U_13
_atom_site_aniso_U_12
Fe1 0.0338(5) 0.0263(4) 0.0206(4) -0.0024(3) -0.0033(3) 0.0180(4)
N1 0.025(2) 0.028(2) 0.024(2) -0.0014(19) -0.0022(17) 0.0160(19)
N2 0.028(2) 0.026(2) 0.022(2) -0.0034(18) -0.0027(17) 0.0154(19)
N3 0.039(3) 0.026(2) 0.025(2) -0.0045(18) -0.0057(19) 0.019(2)
C1 0.060(5) 0.047(5) 0.027(3) -0.012(3) -0.004(3) 0.031(4)
C2 0.027(3) 0.038(3) 0.021(3) -0.009(2) -0.005(2) 0.018(2)
C3 0.025(3) 0.027(3) 0.030(3) -0.007(2) -0.004(2) 0.013(2)
C4 0.037(3) 0.030(3) 0.031(3) -0.009(3) -0.004(2) 0.018(3)
C5 0.047(4) 0.025(3) 0.053(4) -0.009(3) 0.001(3) 0.020(3)
C6 0.033(3) 0.030(3) 0.042(3) 0.004(3) 0.001(3) 0.015(3)
C7 0.031(3) 0.024(3) 0.030(3) -0.003(2) -0.006(2) 0.017(2)
C8 0.032(3) 0.035(3) 0.032(3) 0.001(2) -0.007(2) 0.019(3)
C9 0.076(5) 0.042(4) 0.043(4) -0.001(3) -0.016(4) 0.042(4)
C10 0.041(3) 0.035(3) 0.020(3) 0.001(2) -0.001(2) 0.025(3)
C11 0.035(3) 0.030(3) 0.020(3) 0.002(2) -0.001(2) 0.020(3)
C12 0.029(3) 0.029(3) 0.034(3) -0.005(2) -0.003(2) 0.019(2)
C13 0.041(3) 0.032(3) 0.031(3) -0.003(3) 0.000(3) 0.022(3)
C14 0.046(4) 0.044(4) 0.040(4) -0.011(3) -0.007(3) 0.024(3)
C15 0.049(4) 0.033(4) 0.071(5) -0.014(4) -0.016(3) 0.019(3)
C16 0.069(5) 0.030(4) 0.063(5) 0.007(3) 0.003(4) 0.024(3)
C17 0.061(4) 0.036(4) 0.031(3) 0.002(3) 0.004(3) 0.025(3)
C18 0.039(3) 0.046(4) 0.032(3) 0.008(3) -0.002(3) 0.025(3)
C19 0.039(4) 0.038(4) 0.110(6) -0.002(4) -0.014(4) 0.012(3)
C20 0.051(6) 0.065(6) 0.172(11) 0.006(6) -0.014(6) 0.017(5)
C21 0.036(5) 0.106(8) 0.142(8) 0.041(7) 0.014(5) 0.033(6)
C22 0.063(6) 0.091(7) 0.068(5) 0.029(4) 0.019(4) 0.052(6)
C23 0.044(4) 0.060(5) 0.041(3) 0.016(3) 0.008(3) 0.031(4)
C24 0.042(3) 0.030(3) 0.016(2) -0.002(2) 0.001(2) 0.022(3)
C25 0.052(4) 0.048(3) 0.022(3) 0.001(2) 0.003(2) 0.035(3)
C26 0.067(5) 0.057(4) 0.040(3) 0.013(3) 0.005(3) 0.048(4)
C27 0.076(6) 0.056(4) 0.050(4) 0.028(4) 0.018(4) 0.038(4)
C28 0.054(4) 0.046(4) 0.043(4) 0.008(3) 0.013(3) 0.021(4)
C29 0.040(3) 0.038(3) 0.024(3) -0.001(2) 0.004(2) 0.021(3)
C30 0.043(4) 0.059(4) 0.036(3) 0.006(3) -0.002(3) 0.037(3)
C31 0.059(5) 0.079(5) 0.043(4) 0.010(4) 0.006(4) 0.050(4)
C32 0.069(5) 0.086(6) 0.055(4) -0.007(4) -0.019(4) 0.048(5)
C33 0.035(3) 0.047(4) 0.034(3) 0.006(3) 0.003(3) 0.016(3)
C34 0.048(4) 0.065(5) 0.061(5) -0.020(4) -0.007(4) 0.018(4)
C35 0.049(4) 0.063(5) 0.069(5) -0.021(4) -0.012(4) 0.029(4)
C36 0.050(4) 0.037(3) 0.021(3) 0.000(2) -0.009(3) 0.027(3)
C37 0.057(4) 0.035(3) 0.022(3) 0.002(2) -0.007(3) 0.026(3)
C38 0.068(4) 0.038(4) 0.027(3) 0.000(3) -0.006(3) 0.028(3)
C39 0.074(5) 0.044(4) 0.029(3) -0.012(3) -0.020(3) 0.035(4)
C40 0.053(4) 0.029(3) 0.037(3) -0.007(3) -0.014(3) 0.017(3)
C41 0.046(4) 0.035(3) 0.030(3) -0.005(2) -0.014(3) 0.022(3)
C42 0.043(4) 0.052(4) 0.035(3) -0.009(3) -0.011(3) 0.013(3)
C43 0.054(5) 0.064(5) 0.048(4) -0.007(4) -0.004(4) 0.005(4)
C44 0.053(5) 0.080(6) 0.073(6) -0.034(5) -0.003(4) 0.034(5)
C45 0.058(4) 0.032(3) 0.020(3) 0.000(2) -0.005(3) 0.016(3)
C46 0.070(5) 0.042(4) 0.049(4) 0.003(3) 0.001(4) 0.019(4)
C47 0.069(5) 0.067(5) 0.032(4) 0.008(4) 0.004(3) 0.040(4)
C1S 0.23(2) 0.44(3) 0.48(4) 0.15(3) -0.15(2) -0.001(17)
C2S 0.25(2) 0.34(3) 0.50(4) 0.05(2) -0.11(2) 0.072(15)
C3S 0.29(2) 0.30(2) 0.44(3) -0.02(2) -0.072(19) 0.045(15)
C4S 0.300(18) 0.178(13) 0.242(19) -0.028(10) -0.025(13) 0.150(12)
C5S 0.188(13) 0.208(14) 0.30(2) 0.030(12) 0.064(13) 0.126(11)

loop_
_atom_type_symbol
_atom_type_description
_atom_type_scat_dispersion_real
_atom_type_scat_dispersion_imag
_atom_type_scat_source
C C 0.0033 0.0016 'International Tables Vol C Tables 4.2.6.8 and 6.1.1.4'
H H 0.0000 0.0000 'International Tables Vol C Tables 4.2.6.8 and 6.1.1.4'
N N 0.0061 0.0033 'International Tables Vol C Tables 4.2.6.8 and 6.1.1.4'
Fe Fe 0.3463 0.8444 'International Tables Vol C Tables 4.2.6.8 and 6.1.1.4'

loop_
_geom_angle_atom_site_label_1
_geom_angle_atom_site_label_2
_geom_angle_atom_site_label_3
_geom_angle
N2 Fe1 C10 121.15(19)
N2 Fe1 C11 159.65(19)
C10 Fe1 C11 38.55(19)
N2 Fe1 N3 78.06(15)
C10 Fe1 N3 107.27(17)
C11 Fe1 N3 104.52(17)
N2 Fe1 N1 77.89(15)
C10 Fe1 N1 108.74(17)
C11 Fe1 N1 107.65(17)
N3 Fe1 N1 143.37(15)
C2 N1 C24 119.3(4)
C2 N1 Fe1 116.1(3)
C24 N1 Fe1 123.9(3)
C7 N2 C3 117.5(4)
C7 N2 Fe1 119.7(3)
C3 N2 Fe1 119.6(3)
C8 N3 C36 120.2(4)
C8 N3 Fe1 115.8(3)
C36 N3 Fe1 122.8(3)
N1 C2 C3 113.6(4)
N1 C2 C1 125.7(5)
C3 C2 C1 120.6(5)
C4 C3 N2 120.6(4)
C4 C3 C2 127.6(4)
N2 C3 C2 111.6(4)
C5 C4 C3 119.5(5)
C4 C5 C6 120.1(5)
C7 C6 C5 118.8(5)
C6 C7 N2 121.2(4)
C6 C7 C8 127.1(4)
N2 C7 C8 111.6(4)
N3 C8 C7 114.1(4)
N3 C8 C9 124.0(5)
C7 C8 C9 121.8(5)
C11 C10 C18 147.2(5)
C11 C10 Fe1 71.5(3)
C18 C10 Fe1 141.3(4)
C10 C11 C12 153.1(5)
C10 C11 Fe1 70.0(3)
C12 C11 Fe1 136.7(4)
C13 C12 C17 117.7(5)
C13 C12 C11 120.7(5)
C17 C12 C11 121.5(4)
C14 C13 C12 120.6(6)
C13 C14 C15 121.1(6)
C16 C15 C14 119.7(6)
C15 C16 C17 120.2(6)
C16 C17 C12 120.8(6)
C19 C18 C23 119.4(6)
C19 C18 C10 120.4(5)
C23 C18 C10 120.1(5)
C18 C19 C20 118.8(8)
C21 C20 C19 119.8(9)
C20 C21 C22 120.8(8)
C21 C22 C23 121.1(8)
C22 C23 C18 120.2(7)
C29 C24 C25 121.1(4)
C29 C24 N1 118.2(4)
C25 C24 N1 120.7(4)
C26 C25 C24 117.4(5)
C26 C25 C30 118.6(5)
C24 C25 C30 124.0(5)
C27 C26 C25 121.3(6)
C26 C27 C28 120.5(6)
C27 C28 C29 121.4(6)
C28 C29 C24 118.2(5)
C28 C29 C33 120.9(5)
C24 C29 C33 120.9(5)
C31 C30 C25 111.9(5)
C31 C30 C32 109.4(5)
C25 C30 C32 113.2(5)
C34 C33 C29 112.9(6)
C34 C33 C35 111.1(5)
C29 C33 C35 111.8(5)
C41 C36 C37 121.2(5)
C41 C36 N3 118.1(4)
C37 C36 N3 120.5(5)
C38 C37 C36 117.3(5)
C38 C37 C45 118.7(5)
C36 C37 C45 123.9(4)
C39 C38 C37 121.8(6)
C40 C39 C38 120.1(5)
C39 C40 C41 121.1(6)
C36 C41 C40 118.2(5)
C36 C41 C42 120.5(4)
C40 C41 C42 121.3(5)
C41 C42 C44 111.5(6)
C41 C42 C43 112.6(5)
C44 C42 C43 111.3(6)
C37 C45 C46 112.7(5)
C37 C45 C47 112.2(5)
C46 C45 C47 108.5(5)
C3S C2S C1S 102(2)
C2S C3S C4S 93(2)
C5S C4S C3S 91.9(15)

loop_
_geom_bond_atom_site_label_1
_geom_bond_atom_site_label_2
_geom_bond_distance
Fe1 N2 1.908(4)
Fe1 C10 1.934(5)
Fe1 C11 1.952(5)
Fe1 N3 2.039(4)
Fe1 N1 2.039(4)
N1 C2 1.326(6)
N1 C24 1.444(6)
N2 C7 1.384(6)
N2 C3 1.391(6)
N3 C8 1.326(6)
N3 C36 1.443(6)
C1 C2 1.490(8)
C2 C3 1.433(7)
C3 C4 1.382(6)
C4 C5 1.376(8)
C5 C6 1.397(8)
C6 C7 1.379(7)
C7 C8 1.430(6)
C8 C9 1.498(8)
C10 C11 1.283(6)
C10 C18 1.465(7)
C11 C12 1.452(7)
C12 C13 1.401(7)
C12 C17 1.399(7)
C13 C14 1.366(7)
C14 C15 1.375(8)
C15 C16 1.371(9)
C16 C17 1.382(8)
C18 C19 1.370(8)
C18 C23 1.407(8)
C19 C20 1.426(13)
C20 C21 1.375(15)
C21 C22 1.338(11)
C22 C23 1.371(9)
C24 C29 1.399(7)
C24 C25 1.402(7)
C25 C26 1.404(7)
C25 C30 1.514(8)
C26 C27 1.364(9)
C27 C28 1.353(9)
C28 C29 1.391(8)
C29 C33 1.509(7)
C30 C31 1.521(8)
C30 C32 1.543(9)
C33 C34 1.530(9)
C33 C35 1.533(8)
C36 C41 1.406(7)
C36 C37 1.408(7)
C37 C38 1.405(7)
C37 C45 1.508(7)
C38 C39 1.369(8)
C39 C40 1.376(8)
C40 C41 1.398(7)
C41 C42 1.513(8)
C42 C44 1.533(10)
C42 C43 1.536(9)
C45 C46 1.539(8)
C45 C47 1.526(9)
C1S C2S 1.55(2)
C2S C3S 1.49(2)
C3S C4S 1.58(2)
C4S C5S 1.558(15)
